data_1534087
loop_
_publ_author_name
'von Schnering, H.G.'
'Kolloch, B.'
'Kolodziejczyk, A.'

_publ_section_title
;
 Zur Struktur ternaerer Kupfer(II)- und Chrom(II)-Fluoride
;
_journal_name_full 'Angewandte Chemie (German Edition)'
_journal_page_first 440
_journal_page_last 440
_journal_volume 83
_journal_year 1971
_chemical_formula_sum 'Cu F6 Sr2'
_chemical_name_systematic 'Sr2 Cu F6'
_space_group_IT_number 64
_symmetry_space_group_name_Hall '-B 2 2ab'
_symmetry_space_group_name_H-M 'B b c m'
_cell_angle_alpha 90
_cell_angle_beta 90
_cell_angle_gamma 90
_cell_formula_units_Z 4
_cell_length_a 5.708
_cell_length_b 5.708
_cell_length_c 16.446
_cell_volume 535.831
_citation_journal_id_ASTM ANCEAD
_cod_data_source_file vonSchnering_ANCEAD_1971_1515.cif
_cod_data_source_block Cu1F6Sr2
_cod_original_cell_volume 535.8315
_cod_original_sg_symbol_Hall '-C 2ac 2 (y,z,x)'
_cod_original_formula_sum 'Cu1 F6 Sr2'
_cod_database_code 1534087

loop_
_symmetry_equiv_pos_as_xyz
x,y,z
-x,y+1/2,-z+1/2
-x,-y,z
x,-y+1/2,-z+1/2
-x,-y,-z
x,-y-1/2,z-1/2
x,y,-z
-x,y-1/2,z-1/2
x+1/2,y,z+1/2
-x+1/2,y+1/2,-z+1
-x+1/2,-y,z+1/2
x+1/2,-y+1/2,-z+1
-x+1/2,-y,-z+1/2
x+1/2,-y-1/2,z
x+1/2,y,-z+1/2
-x+1/2,y-1/2,z

loop_
_atom_site_label
_atom_site_type_symbol
_atom_site_fract_x
_atom_site_fract_y
_atom_site_fract_z
_atom_site_occupancy
_atom_site_U_iso_or_equiv
F2 F-1 0.6716 0.1749 0.083 1 0.0
F1 F-1 0.2495 0.25 0.25 1 0.0
Cu1 Cu+2 0 0 0.5 1 0.0
Sr1 Sr+2 0 0 0.1621 1 0.0
